data_4125384
loop_
_publ_author_name
'Longobardi, Lauren E.'
'Zatsepin, Pavel'
'Korol, Roman'
'Liu, Lei'
'Grimme, Stefan'
'Stephan, Douglas W.'

_publ_section_title
;
 Reactions of Boron-Derived Radicals with Nucleophiles.
;
_journal_issue 1
_journal_name_full 'Journal of the American Chemical Society'
_journal_page_first 426
_journal_page_last 435
_journal_paper_doi 10.1021/jacs.6b11190
_journal_volume 139
_journal_year 2017
_chemical_formula_sum 'C39 H32 B F10 N O3.5'
_chemical_formula_weight 771.46
_space_group_crystal_system triclinic
_space_group_IT_number 2
_space_group_name_Hall '-P 1'
_space_group_name_H-M_alt 'P -1'
_symmetry_space_group_name_Hall '-P 1'
_symmetry_space_group_name_H-M 'P -1'
_atom_sites_solution_hydrogens geom
_audit_creation_method SHELXL-2014/7
_cell_angle_alpha 96.946(6)
_cell_angle_beta 94.317(6)
_cell_angle_gamma 113.853(5)
_cell_formula_units_Z 2
_cell_length_a 10.1843(10)
_cell_length_b 12.4780(12)
_cell_length_c 14.2277(13)
_cell_measurement_reflns_used 4372
_cell_measurement_temperature 150(2)
_cell_measurement_theta_max 23.56
_cell_measurement_theta_min 2.21
_cell_volume 1626.1(3)
_computing_structure_refinement 'SHELXL-2014/7 (Sheldrick, 2014)'
_diffrn_ambient_temperature 150(2)
_diffrn_measured_fraction_theta_full 0.990
_diffrn_measured_fraction_theta_max 0.979
_diffrn_measurement_device_type kappa
_diffrn_radiation_type MoK\a
_diffrn_radiation_wavelength 0.71073
_diffrn_reflns_av_R_equivalents 0.0533
_diffrn_reflns_av_unetI/netI 0.0846
_diffrn_reflns_Laue_measured_fraction_full 0.990
_diffrn_reflns_Laue_measured_fraction_max 0.979
_diffrn_reflns_limit_h_max 13
_diffrn_reflns_limit_h_min -12
_diffrn_reflns_limit_k_max 16
_diffrn_reflns_limit_k_min -16
_diffrn_reflns_limit_l_max 17
_diffrn_reflns_limit_l_min -18
_diffrn_reflns_number 24833
_diffrn_reflns_point_group_measured_fraction_full 0.990
_diffrn_reflns_point_group_measured_fraction_max 0.979
_diffrn_reflns_theta_full 25.242
_diffrn_reflns_theta_max 27.576
_diffrn_reflns_theta_min 1.810
_exptl_absorpt_coefficient_mu 0.138
_exptl_absorpt_correction_type multi-scan
_exptl_absorpt_process_details sadabs
_exptl_crystal_colour yellow
_exptl_crystal_density_diffrn 1.576
_exptl_crystal_description needle
_exptl_crystal_F_000 792
_exptl_crystal_size_max 0.400
_exptl_crystal_size_mid 0.100
_exptl_crystal_size_min 0.100
_exptl_transmission_factor_max 0.7455
_exptl_transmission_factor_min 0.6714
_refine_diff_density_max 0.502
_refine_diff_density_min -0.269
_refine_diff_density_rms 0.056
_refine_ls_extinction_method none
_refine_ls_goodness_of_fit_ref 0.990
_refine_ls_hydrogen_treatment constr
_refine_ls_matrix_type full
_refine_ls_number_parameters 514
_refine_ls_number_reflns 7382
_refine_ls_number_restraints 3
_refine_ls_restrained_S_all 0.990
_refine_ls_R_factor_all 0.1292
_refine_ls_R_factor_gt 0.0521
_refine_ls_shift/su_max 0.000
_refine_ls_shift/su_mean 0.000
_refine_ls_structure_factor_coef Fsqd
_refine_ls_weighting_details 'w=1/[\s^2^(Fo^2^)+(0.0523P)^2^+0.4455P] where P=(Fo^2^+2Fc^2^)/3'
_refine_ls_weighting_scheme calc
_refine_ls_wR_factor_gt 0.1034
_refine_ls_wR_factor_ref 0.1285
_reflns_Friedel_coverage 0.000
_reflns_number_gt 3921
_reflns_number_total 7382
_reflns_threshold_expression 'I > 2\s(I)'
_cod_data_source_file 13-LEL091_0m.cif
_cod_data_source_block LEL091_0m
_cod_depositor_comments 'Adding full bibliography for 4125374--4125385.cif.'
_cod_original_formula_sum 'C39 H32 B F10 N O3.50'
_cod_database_code 4125384
_shelx_shelxl_version_number 2014/7
_shelx_space_group_comment
;
The symmetry employed for this shelxl refinement is uniquely defined
by the following loop, which should always be used as a source of
symmetry information in preference to the above space-group names.
They are only intended as comments.
;
_shelx_estimated_absorpt_t_min 0.947
_shelx_estimated_absorpt_t_max 0.986

loop_
_space_group_symop_operation_xyz
'x, y, z'
'-x, -y, -z'

loop_
_atom_site_label
_atom_site_type_symbol
_atom_site_fract_x
_atom_site_fract_y
_atom_site_fract_z
_atom_site_U_iso_or_equiv
_atom_site_adp_type
_atom_site_occupancy
_atom_site_site_symmetry_order
_atom_site_calc_flag
_atom_site_refinement_flags_posn
_atom_site_refinement_flags_adp
_atom_site_refinement_flags_occupancy
_atom_site_disorder_assembly
_atom_site_disorder_group
F3 F 1.13237(17) 0.33522(14) 0.22634(12) 0.0451(4) Uani 1 1 d . . . . .
F8 F 1.1307(2) 0.91617(16) -0.10724(11) 0.0596(5) Uani 1 1 d . . . . .
F9 F 0.86906(19) 0.85238(15) -0.04356(11) 0.0500(5) Uani 1 1 d . . . . .
F10 F 0.83381(15) 0.79243(14) 0.12804(10) 0.0374(4) Uani 1 1 d . . . . .
F6 F 1.32671(15) 0.86164(14) 0.18138(10) 0.0370(4) Uani 1 1 d . . . . .
F7 F 1.35867(18) 0.91763(16) 0.00635(12) 0.0550(5) Uani 1 1 d . . . . .
F1 F 0.89512(14) 0.56632(12) 0.13692(10) 0.0310(4) Uani 1 1 d . . . . .
F2 F 0.92494(16) 0.36145(13) 0.11317(11) 0.0408(4) Uani 1 1 d . . . . .
F4 F 1.31954(17) 0.52163(15) 0.35841(11) 0.0446(4) Uani 1 1 d . . . . .
F5 F 1.29747(16) 0.72688(13) 0.38129(10) 0.0377(4) Uani 1 1 d . . . . .
O2 O 0.92315(16) 0.75441(14) 0.30244(11) 0.0222(4) Uani 1 1 d . . . . .
O1 O 1.17529(16) 0.87652(14) 0.34294(11) 0.0213(4) Uani 1 1 d . . . . .
C17 C 0.3949(3) 0.7392(3) 0.7989(2) 0.0372(7) Uani 1 1 d . . . . .
H17A H 0.3249 0.7316 0.8461 0.045 Uiso 1 1 calc R U . . .
C21 C 0.3658(3) 0.6191(3) 0.7443(2) 0.0445(8) Uani 1 1 d . . . . .
H21A H 0.2715 0.5871 0.7027 0.053 Uiso 1 1 calc R U . . .
H21B H 0.3605 0.5636 0.7896 0.053 Uiso 1 1 calc R U . . .
C20 C 0.4863(3) 0.6290(2) 0.68339(19) 0.0324(7) Uani 1 1 d . . . . .
H20A H 0.5493 0.5951 0.7123 0.039 Uiso 1 1 calc R U . . .
H20B H 0.4434 0.5833 0.6185 0.039 Uiso 1 1 calc R U . . .
N1 N 0.5760(2) 0.75885(19) 0.67709(14) 0.0246(5) Uani 1 1 d . . . . .
C3 C 0.6772(2) 0.7690(2) 0.60379(17) 0.0225(6) Uani 1 1 d . . . . .
C2 C 0.6196(3) 0.7102(2) 0.51013(17) 0.0287(6) Uani 1 1 d . . . . .
H2A H 0.5184 0.6632 0.4938 0.034 Uiso 1 1 calc R U . . .
C1 C 0.7108(3) 0.7212(2) 0.44214(17) 0.0276(6) Uani 1 1 d . . . . .
H1A H 0.6716 0.6815 0.3785 0.033 Uiso 1 1 calc R U . . .
C11 C 0.8610(2) 0.7899(2) 0.46457(16) 0.0199(5) Uani 1 1 d . . . . .
C10 C 0.9588(2) 0.8039(2) 0.39648(16) 0.0186(5) Uani 1 1 d . . . . .
C27 C 1.1996(3) 0.6394(2) 0.31343(17) 0.0258(6) Uani 1 1 d . . . . .
C26 C 1.2140(3) 0.5335(2) 0.30379(18) 0.0304(6) Uani 1 1 d . . . . .
C25 C 1.1201(3) 0.4392(2) 0.23675(19) 0.0297(6) Uani 1 1 d . . . . .
C31 C 1.1146(3) 0.8866(2) -0.01968(18) 0.0367(7) Uani 1 1 d . . . . .
C32 C 0.9831(3) 0.8548(2) 0.01311(18) 0.0319(7) Uani 1 1 d . . . . .
C33 C 0.9674(3) 0.8244(2) 0.10272(18) 0.0262(6) Uani 1 1 d . . . . .
C28 C 1.0790(3) 0.8242(2) 0.16385(16) 0.0205(5) Uani 1 1 d . . . . .
C29 C 1.2093(3) 0.8582(2) 0.12714(18) 0.0266(6) Uani 1 1 d . . . . .
C30 C 1.2287(3) 0.8883(2) 0.03789(19) 0.0350(7) Uani 1 1 d . . . . .
C16 C 0.3858(4) 0.8204(3) 0.7314(2) 0.0608(10) Uani 1 1 d . . . . .
H16A H 0.4222 0.9026 0.7665 0.073 Uiso 1 1 calc R U . . .
H16B H 0.2834 0.7953 0.7042 0.073 Uiso 1 1 calc R U . . .
C15 C 0.4763(3) 0.8170(3) 0.6502(2) 0.0396(7) Uani 1 1 d . . . . .
H15A H 0.4113 0.7714 0.5904 0.047 Uiso 1 1 calc R U . . .
H15B H 0.5345 0.8988 0.6394 0.047 Uiso 1 1 calc R U . . .
C18 C 0.5481(3) 0.7894(3) 0.8498(2) 0.0542(9) Uani 1 1 d . . . . .
H18A H 0.5611 0.7305 0.8858 0.065 Uiso 1 1 calc R U . . .
H18B H 0.5671 0.8618 0.8958 0.065 Uiso 1 1 calc R U . . .
C19 C 0.6552(3) 0.8197(3) 0.77616(18) 0.0351(7) Uani 1 1 d . . . . .
H19A H 0.7013 0.9068 0.7781 0.042 Uiso 1 1 calc R U . . .
H19B H 0.7324 0.7932 0.7920 0.042 Uiso 1 1 calc R U . . .
C4 C 0.8226(2) 0.8377(2) 0.62767(16) 0.0208(5) Uani 1 1 d . . . . .
H4A H 0.8593 0.8778 0.6915 0.025 Uiso 1 1 calc R U . . .
C12 C 0.9193(2) 0.8504(2) 0.55945(16) 0.0182(5) Uani 1 1 d . . . . .
C13 C 1.0737(2) 0.9224(2) 0.58500(16) 0.0185(5) Uani 1 1 d . . . . .
C14 C 1.1674(2) 0.9316(2) 0.51376(16) 0.0181(5) Uani 1 1 d . . . . .
C9 C 1.1030(2) 0.8722(2) 0.41997(16) 0.0182(5) Uani 1 1 d . . . . .
C8 C 1.3180(3) 0.9979(2) 0.53879(17) 0.0240(6) Uani 1 1 d . . . . .
H8A H 1.3803 1.0020 0.4916 0.029 Uiso 1 1 calc R U . . .
C7 C 1.3757(3) 1.0563(2) 0.62941(18) 0.0307(6) Uani 1 1 d . . . . .
H7A H 1.4775 1.1004 0.6454 0.037 Uiso 1 1 calc R U . . .
C6 C 1.2837(3) 1.0506(2) 0.69885(18) 0.0307(6) Uani 1 1 d . . . . .
H6A H 1.3235 1.0927 0.7618 0.037 Uiso 1 1 calc R U . . .
C5 C 1.1381(3) 0.9858(2) 0.67727(17) 0.0253(6) Uani 1 1 d . . . . .
H5A H 1.0783 0.9831 0.7258 0.030 Uiso 1 1 calc R U . . .
C24 C 1.0145(3) 0.4526(2) 0.18093(18) 0.0267(6) Uani 1 1 d . . . . .
B1 B 1.0671(3) 0.7806(3) 0.26799(19) 0.0210(6) Uani 1 1 d . . . . .
C22 C 1.0941(2) 0.6577(2) 0.26029(16) 0.0201(5) Uani 1 1 d . . . . .
C23 C 1.0030(2) 0.5589(2) 0.19399(17) 0.0222(6) Uani 1 1 d . . . . .
O3 O 0.5851(2) 0.50188(18) 0.86232(15) 0.0513(6) Uani 1 1 d . . . . .
C35 C 0.5165(3) 0.3133(3) 0.9079(2) 0.0365(7) Uani 1 1 d D . . . .
H35A H 0.5055 0.2327 0.8812 0.044 Uiso 1 1 calc R U . . .
H35B H 0.4484 0.3072 0.9553 0.044 Uiso 1 1 calc R U . . .
C36 C 0.6710(3) 0.3919(2) 0.9517(2) 0.0370(7) Uani 1 1 d D . . . .
H36A H 0.6898 0.3813 1.0185 0.044 Uiso 1 1 calc R U . . .
H36B H 0.7411 0.3763 0.9140 0.044 Uiso 1 1 calc R U . . .
C37 C 0.6776(3) 0.5133(3) 0.9472(2) 0.0391(7) Uani 1 1 d . . . . .
H37A H 0.6436 0.5421 1.0042 0.047 Uiso 1 1 calc R U . . .
H37B H 0.7782 0.5702 0.9443 0.047 Uiso 1 1 calc R U . . .
C34 C 0.4932(3) 0.3784(3) 0.8305(2) 0.0445(8) Uani 1 1 d . . . . .
H34A H 0.5190 0.3495 0.7698 0.053 Uiso 1 1 calc R U . . .
H34B H 0.3904 0.3658 0.8199 0.053 Uiso 1 1 calc R U . . .
C38 C 1.0684(11) 0.6162(10) 0.5383(11) 0.034(3) Uani 0.5 1 d D . P A -1
H38A H 1.0924 0.6961 0.5214 0.041 Uiso 0.5 1 calc R U P A -1
H38B H 1.0488 0.6178 0.6054 0.041 Uiso 0.5 1 calc R U P A -1
C39 C 0.9390(9) 0.5239(7) 0.4722(7) 0.047(2) Uani 0.5 1 d D . P A -1
H39A H 0.9309 0.5486 0.4092 0.057 Uiso 0.5 1 calc R U P A -1
H39B H 0.8482 0.5092 0.5000 0.057 Uiso 0.5 1 calc R U P A -1
C40 C 0.9707(12) 0.4146(10) 0.4632(12) 0.053(4) Uani 0.5 1 d D . P A -1
H40A H 0.8980 0.3506 0.4907 0.064 Uiso 0.5 1 calc R U P A -1
H40B H 0.9699 0.3847 0.3954 0.064 Uiso 0.5 1 calc R U P A -1
C41 C 1.1195(9) 0.4558(6) 0.5187(7) 0.045(2) Uani 0.5 1 d D . P A -1
H41A H 1.1124 0.4330 0.5830 0.054 Uiso 0.5 1 calc R U P A -1
H41B H 1.1774 0.4203 0.4847 0.054 Uiso 0.5 1 calc R U P A -1
O4 O 1.1841(4) 0.5819(3) 0.5257(3) 0.0388(10) Uani 0.5 1 d D . P A -1

loop_
_atom_site_aniso_label
_atom_site_aniso_U_11
_atom_site_aniso_U_22
_atom_site_aniso_U_33
_atom_site_aniso_U_23
_atom_site_aniso_U_13
_atom_site_aniso_U_12
F3 0.0531(11) 0.0325(9) 0.0592(11) 0.0092(8) 0.0093(9) 0.0269(8)
F8 0.0896(14) 0.0576(12) 0.0244(9) 0.0189(8) 0.0164(9) 0.0189(11)
F9 0.0665(12) 0.0529(11) 0.0314(9) 0.0099(8) -0.0120(9) 0.0280(10)
F10 0.0261(8) 0.0539(10) 0.0358(9) 0.0108(8) 0.0021(7) 0.0196(8)
F6 0.0224(8) 0.0522(10) 0.0349(9) 0.0045(8) 0.0075(7) 0.0141(7)
F7 0.0473(10) 0.0643(12) 0.0442(11) 0.0109(9) 0.0312(9) 0.0094(9)
F1 0.0250(8) 0.0320(8) 0.0321(9) -0.0013(7) -0.0064(7) 0.0116(7)
F2 0.0348(9) 0.0281(9) 0.0504(10) -0.0095(8) -0.0022(8) 0.0097(7)
F4 0.0506(10) 0.0535(11) 0.0417(10) 0.0066(8) -0.0065(8) 0.0365(9)
F5 0.0343(9) 0.0409(9) 0.0332(9) -0.0063(7) -0.0145(7) 0.0177(8)
O2 0.0189(9) 0.0316(10) 0.0147(9) 0.0004(7) 0.0026(7) 0.0099(8)
O1 0.0186(8) 0.0253(9) 0.0174(9) 0.0001(7) 0.0045(7) 0.0071(7)
C17 0.0375(17) 0.055(2) 0.0332(16) 0.0187(14) 0.0208(13) 0.0279(15)
C21 0.0404(17) 0.0490(19) 0.0468(19) 0.0158(15) 0.0241(15) 0.0161(15)
C20 0.0313(15) 0.0331(16) 0.0344(16) 0.0131(13) 0.0131(13) 0.0114(13)
N1 0.0231(11) 0.0355(13) 0.0218(11) 0.0101(10) 0.0075(9) 0.0167(10)
C3 0.0219(13) 0.0334(15) 0.0189(13) 0.0090(11) 0.0081(10) 0.0163(12)
C2 0.0156(13) 0.0435(17) 0.0238(14) 0.0063(12) 0.0013(11) 0.0092(12)
C1 0.0203(13) 0.0413(16) 0.0187(14) 0.0027(12) 0.0002(11) 0.0113(12)
C11 0.0204(13) 0.0250(14) 0.0195(13) 0.0072(11) 0.0038(10) 0.0134(11)
C10 0.0201(13) 0.0237(13) 0.0146(12) 0.0029(10) 0.0004(10) 0.0123(11)
C27 0.0260(14) 0.0286(15) 0.0221(14) -0.0002(11) 0.0014(11) 0.0122(12)
C26 0.0293(15) 0.0411(17) 0.0284(15) 0.0095(13) 0.0020(12) 0.0217(14)
C25 0.0366(16) 0.0267(15) 0.0372(16) 0.0094(13) 0.0129(13) 0.0221(13)
C31 0.059(2) 0.0284(16) 0.0179(14) 0.0053(12) 0.0089(14) 0.0119(15)
C32 0.0444(17) 0.0287(15) 0.0194(14) 0.0013(12) -0.0064(13) 0.0146(13)
C33 0.0265(14) 0.0247(14) 0.0250(14) 0.0024(11) 0.0030(11) 0.0087(12)
C28 0.0257(13) 0.0192(13) 0.0166(13) 0.0016(10) 0.0052(11) 0.0095(11)
C29 0.0288(15) 0.0243(14) 0.0237(14) -0.0001(11) 0.0049(12) 0.0089(12)
C30 0.0389(17) 0.0298(16) 0.0285(16) 0.0014(12) 0.0154(14) 0.0057(13)
C16 0.067(2) 0.093(3) 0.067(2) 0.050(2) 0.0472(19) 0.062(2)
C15 0.0409(17) 0.061(2) 0.0431(18) 0.0311(15) 0.0209(14) 0.0388(16)
C18 0.0409(19) 0.076(2) 0.0359(18) 0.0014(17) 0.0199(15) 0.0141(18)
C19 0.0287(15) 0.0497(18) 0.0230(15) 0.0004(13) 0.0093(12) 0.0131(14)
C4 0.0254(14) 0.0260(14) 0.0142(12) 0.0039(10) 0.0032(10) 0.0136(12)
C12 0.0198(12) 0.0221(13) 0.0165(13) 0.0059(10) 0.0032(10) 0.0119(11)
C13 0.0222(13) 0.0190(13) 0.0176(12) 0.0053(10) 0.0023(10) 0.0114(11)
C14 0.0195(12) 0.0153(12) 0.0205(13) 0.0049(10) 0.0028(10) 0.0075(10)
C9 0.0213(13) 0.0204(13) 0.0181(13) 0.0063(10) 0.0067(10) 0.0125(11)
C8 0.0226(13) 0.0258(14) 0.0227(14) 0.0062(11) 0.0063(11) 0.0081(11)
C7 0.0208(14) 0.0306(15) 0.0297(15) 0.0021(12) 0.0015(12) 0.0009(12)
C6 0.0290(15) 0.0309(15) 0.0213(14) -0.0026(12) -0.0017(12) 0.0042(12)
C5 0.0297(14) 0.0275(14) 0.0193(13) 0.0021(11) 0.0042(11) 0.0130(12)
C24 0.0249(14) 0.0238(14) 0.0266(14) -0.0024(11) 0.0023(11) 0.0075(12)
B1 0.0193(14) 0.0269(16) 0.0181(15) 0.0036(12) 0.0044(12) 0.0107(13)
C22 0.0201(12) 0.0242(13) 0.0173(13) 0.0050(10) 0.0061(10) 0.0094(11)
C23 0.0179(13) 0.0261(14) 0.0226(14) 0.0051(11) 0.0026(11) 0.0091(11)
O3 0.0451(13) 0.0476(13) 0.0557(14) 0.0187(11) -0.0061(11) 0.0132(11)
C35 0.0300(15) 0.0390(17) 0.0368(17) 0.0011(14) -0.0011(13) 0.0130(14)
C36 0.0331(16) 0.0412(17) 0.0347(17) 0.0014(13) -0.0010(13) 0.0156(14)
C37 0.0352(16) 0.0422(18) 0.0358(17) -0.0004(14) 0.0058(14) 0.0136(14)
C34 0.0308(16) 0.057(2) 0.0354(17) 0.0134(15) -0.0018(13) 0.0076(15)
C38 0.044(5) 0.030(5) 0.036(5) 0.014(4) 0.009(4) 0.020(5)
C39 0.046(6) 0.055(6) 0.038(5) 0.016(4) 0.007(4) 0.016(4)
C40 0.064(8) 0.033(6) 0.047(7) 0.010(5) 0.023(7) 0.002(6)
C41 0.066(6) 0.030(4) 0.047(4) 0.018(3) 0.018(4) 0.022(4)
O4 0.046(2) 0.030(2) 0.045(2) 0.0135(18) 0.0088(19) 0.018(2)

loop_
_atom_type_symbol
_atom_type_description
_atom_type_scat_dispersion_real
_atom_type_scat_dispersion_imag
_atom_type_scat_source
C C 0.0033 0.0016 'International Tables Vol C Tables 4.2.6.8 and 6.1.1.4'
H H 0.0000 0.0000 'International Tables Vol C Tables 4.2.6.8 and 6.1.1.4'
N N 0.0061 0.0033 'International Tables Vol C Tables 4.2.6.8 and 6.1.1.4'
O O 0.0106 0.0060 'International Tables Vol C Tables 4.2.6.8 and 6.1.1.4'
B B 0.0013 0.0007 'International Tables Vol C Tables 4.2.6.8 and 6.1.1.4'
F F 0.0171 0.0103 'International Tables Vol C Tables 4.2.6.8 and 6.1.1.4'

loop_
_geom_angle_atom_site_label_1
_geom_angle_atom_site_label_2
_geom_angle_atom_site_label_3
_geom_angle
C10 O2 B1 103.76(17)
C9 O1 B1 103.95(17)
C21 C17 C16 110.3(3)
C21 C17 C18 106.5(2)
C16 C17 C18 108.5(3)
C21 C17 H17A 110.5
C16 C17 H17A 110.5
C18 C17 H17A 110.5
C17 C21 C20 110.1(2)
C17 C21 H21A 109.6
C20 C21 H21A 109.6
C17 C21 H21B 109.6
C20 C21 H21B 109.6
H21A C21 H21B 108.1
N1 C20 C21 109.8(2)
N1 C20 H20A 109.7
C21 C20 H20A 109.7
N1 C20 H20B 109.7
C21 C20 H20B 109.7
H20A C20 H20B 108.2
C3 N1 C19 112.55(18)
C3 N1 C15 109.47(18)
C19 N1 C15 107.5(2)
C3 N1 C20 110.54(19)
C19 N1 C20 106.98(19)
C15 N1 C20 109.7(2)
C4 C3 C2 120.7(2)
C4 C3 N1 120.4(2)
C2 C3 N1 118.8(2)
C1 C2 C3 119.3(2)
C1 C2 H2A 120.4
C3 C2 H2A 120.4
C2 C1 C11 121.5(2)
C2 C1 H1A 119.3
C11 C1 H1A 119.3
C1 C11 C10 123.2(2)
C1 C11 C12 119.3(2)
C10 C11 C12 117.5(2)
C9 C10 O2 112.14(19)
C9 C10 C11 121.9(2)
O2 C10 C11 125.9(2)
F5 C27 C22 121.0(2)
F5 C27 C26 115.0(2)
C22 C27 C26 124.1(2)
F4 C26 C25 119.6(2)
F4 C26 C27 120.9(2)
C25 C26 C27 119.5(2)
F3 C25 C24 120.5(2)
F3 C25 C26 120.4(2)
C24 C25 C26 119.1(2)
F8 C31 C30 120.6(3)
F8 C31 C32 120.4(3)
C30 C31 C32 119.0(2)
F9 C32 C31 119.5(2)
F9 C32 C33 120.4(2)
C31 C32 C33 120.1(3)
F10 C33 C32 115.8(2)
F10 C33 C28 120.8(2)
C32 C33 C28 123.4(2)
C33 C28 C29 113.8(2)
C33 C28 B1 126.5(2)
C29 C28 B1 119.6(2)
F6 C29 C30 116.7(2)
F6 C29 C28 118.9(2)
C30 C29 C28 124.4(3)
F7 C30 C31 119.9(2)
F7 C30 C29 120.8(3)
C31 C30 C29 119.3(2)
C17 C16 C15 110.2(2)
C17 C16 H16A 109.6
C15 C16 H16A 109.6
C17 C16 H16B 109.6
C15 C16 H16B 109.6
H16A C16 H16B 108.1
N1 C15 C16 109.4(2)
N1 C15 H15A 109.8
C16 C15 H15A 109.8
N1 C15 H15B 109.8
C16 C15 H15B 109.8
H15A C15 H15B 108.2
C17 C18 C19 109.5(2)
C17 C18 H18A 109.8
C19 C18 H18A 109.8
C17 C18 H18B 109.8
C19 C18 H18B 109.8
H18A C18 H18B 108.2
N1 C19 C18 109.8(2)
N1 C19 H19A 109.7
C18 C19 H19A 109.7
N1 C19 H19B 109.7
C18 C19 H19B 109.7
H19A C19 H19B 108.2
C3 C4 C12 121.4(2)
C3 C4 H4A 119.3
C12 C4 H4A 119.3
C4 C12 C11 117.9(2)
C4 C12 C13 121.4(2)
C11 C12 C13 120.7(2)
C5 C13 C14 117.1(2)
C5 C13 C12 123.6(2)
C14 C13 C12 119.3(2)
C8 C14 C9 122.8(2)
C8 C14 C13 119.7(2)
C9 C14 C13 117.5(2)
C10 C9 O1 111.9(2)
C10 C9 C14 123.0(2)
O1 C9 C14 125.1(2)
C7 C8 C14 121.1(2)
C7 C8 H8A 119.4
C14 C8 H8A 119.4
C8 C7 C6 119.4(2)
C8 C7 H7A 120.3
C6 C7 H7A 120.3
C5 C6 C7 120.8(2)
C5 C6 H6A 119.6
C7 C6 H6A 119.6
C6 C5 C13 121.8(2)
C6 C5 H5A 119.1
C13 C5 H5A 119.1
F2 C24 C25 119.3(2)
F2 C24 C23 121.4(2)
C25 C24 C23 119.3(2)
O1 B1 O2 104.99(18)
O1 B1 C28 110.1(2)
O2 B1 C28 114.1(2)
O1 B1 C22 111.3(2)
O2 B1 C22 107.88(19)
C28 B1 C22 108.50(19)
C27 C22 C23 113.5(2)
C27 C22 B1 127.4(2)
C23 C22 B1 119.1(2)
F1 C23 C24 116.5(2)
F1 C23 C22 119.0(2)
C24 C23 C22 124.5(2)
C37 O3 C34 108.7(2)
C34 C35 C36 102.1(2)
C34 C35 H35A 111.4
C36 C35 H35A 111.4
C34 C35 H35B 111.4
C36 C35 H35B 111.4
H35A C35 H35B 109.2
C37 C36 C35 101.7(2)
C37 C36 H36A 111.4
C35 C36 H36A 111.4
C37 C36 H36B 111.4
C35 C36 H36B 111.4
H36A C36 H36B 109.3
O3 C37 C36 106.3(2)
O3 C37 H37A 110.5
C36 C37 H37A 110.5
O3 C37 H37B 110.5
C36 C37 H37B 110.5
H37A C37 H37B 108.7
O3 C34 C35 106.6(2)
O3 C34 H34A 110.4
C35 C34 H34A 110.4
O3 C34 H34B 110.4
C35 C34 H34B 110.4
H34A C34 H34B 108.6
O4 C38 C39 105.7(7)
O4 C38 H38A 110.6
C39 C38 H38A 110.6
O4 C38 H38B 110.6
C39 C38 H38B 110.6
H38A C38 H38B 108.7
C38 C39 C40 103.3(7)
C38 C39 H39A 111.1
C40 C39 H39A 111.1
C38 C39 H39B 111.1
C40 C39 H39B 111.1
H39A C39 H39B 109.1
C41 C40 C39 105.0(8)
C41 C40 H40A 110.8
C39 C40 H40A 110.8
C41 C40 H40B 110.8
C39 C40 H40B 110.8
H40A C40 H40B 108.8
O4 C41 C40 105.6(7)
O4 C41 H41A 110.6
C40 C41 H41A 110.6
O4 C41 H41B 110.6
C40 C41 H41B 110.6
H41A C41 H41B 108.8
C38 O4 C41 104.6(7)

loop_
_geom_bond_atom_site_label_1
_geom_bond_atom_site_label_2
_geom_bond_distance
F3 C25 1.344(3)
F8 C31 1.345(3)
F9 C32 1.351(3)
F10 C33 1.345(3)
F6 C29 1.356(3)
F7 C30 1.351(3)
F1 C23 1.357(3)
F2 C24 1.348(3)
F4 C26 1.346(3)
F5 C27 1.356(3)
O2 C10 1.360(3)
O2 B1 1.502(3)
O1 C9 1.360(3)
O1 B1 1.494(3)
C17 C21 1.503(4)
C17 C16 1.503(4)
C17 C18 1.510(4)
C17 H17A 1.0000
C21 C20 1.529(3)
C21 H21A 0.9900
C21 H21B 0.9900
C20 N1 1.523(3)
C20 H20A 0.9900
C20 H20B 0.9900
N1 C3 1.502(3)
N1 C19 1.513(3)
N1 C15 1.519(3)
C3 C4 1.367(3)
C3 C2 1.398(3)
C2 C1 1.372(3)
C2 H2A 0.9500
C1 C11 1.405(3)
C1 H1A 0.9500
C11 C10 1.417(3)
C11 C12 1.419(3)
C10 C9 1.356(3)
C27 C22 1.377(3)
C27 C26 1.379(4)
C26 C25 1.375(4)
C25 C24 1.366(4)
C31 C30 1.362(4)
C31 C32 1.370(4)
C32 C33 1.376(3)
C33 C28 1.379(3)
C28 C29 1.384(3)
C28 B1 1.635(4)
C29 C30 1.373(4)
C16 C15 1.537(4)
C16 H16A 0.9900
C16 H16B 0.9900
C15 H15A 0.9900
C15 H15B 0.9900
C18 C19 1.538(4)
C18 H18A 0.9900
C18 H18B 0.9900
C19 H19A 0.9900
C19 H19B 0.9900
C4 C12 1.412(3)
C4 H4A 0.9500
C12 C13 1.450(3)
C13 C5 1.407(3)
C13 C14 1.427(3)
C14 C8 1.408(3)
C14 C9 1.413(3)
C8 C7 1.360(3)
C8 H8A 0.9500
C7 C6 1.401(3)
C7 H7A 0.9500
C6 C5 1.359(3)
C6 H6A 0.9500
C5 H5A 0.9500
C24 C23 1.371(3)
B1 C22 1.656(4)
C22 C23 1.390(3)
O3 C37 1.430(3)
O3 C34 1.434(4)
C35 C34 1.504(4)
C35 C36 1.511(4)
C35 H35A 0.9900
C35 H35B 0.9900
C36 C37 1.499(4)
C36 H36A 0.9900
C36 H36B 0.9900
C37 H37A 0.9900
C37 H37B 0.9900
C34 H34A 0.9900
C34 H34B 0.9900
C38 O4 1.423(9)
C38 C39 1.507(8)
C38 H38A 0.9900
C38 H38B 0.9900
C39 C40 1.517(9)
C39 H39A 0.9900
C39 H39B 0.9900
C40 C41 1.508(8)
C40 H40A 0.9900
C40 H40B 0.9900
C41 O4 1.425(8)
C41 H41A 0.9900
C41 H41B 0.9900

loop_
_geom_torsion_atom_site_label_1
_geom_torsion_atom_site_label_2
_geom_torsion_atom_site_label_3
_geom_torsion_atom_site_label_4
_geom_torsion
C16 C17 C21 C20 66.0(3)
C18 C17 C21 C20 -51.6(3)
C17 C21 C20 N1 -14.3(3)
C21 C20 N1 C3 -169.8(2)
C21 C20 N1 C19 67.3(3)
C21 C20 N1 C15 -49.0(3)
C19 N1 C3 C4 -6.3(3)
C15 N1 C3 C4 113.1(3)
C20 N1 C3 C4 -125.9(2)
C19 N1 C3 C2 175.9(2)
C15 N1 C3 C2 -64.7(3)
C20 N1 C3 C2 56.3(3)
C4 C3 C2 C1 0.6(4)
N1 C3 C2 C1 178.5(2)
C3 C2 C1 C11 0.2(4)
C2 C1 C11 C10 -179.8(2)
C2 C1 C11 C12 -0.7(4)
B1 O2 C10 C9 9.9(3)
B1 O2 C10 C11 -171.0(2)
C1 C11 C10 C9 179.0(2)
C12 C11 C10 C9 -0.1(3)
C1 C11 C10 O2 0.0(4)
C12 C11 C10 O2 -179.1(2)
F5 C27 C26 F4 -0.5(3)
C22 C27 C26 F4 -179.8(2)
F5 C27 C26 C25 -179.9(2)
C22 C27 C26 C25 0.9(4)
F4 C26 C25 F3 0.7(4)
C27 C26 C25 F3 -179.9(2)
F4 C26 C25 C24 -179.2(2)
C27 C26 C25 C24 0.1(4)
F8 C31 C32 F9 0.5(4)
C30 C31 C32 F9 -179.8(2)
F8 C31 C32 C33 179.9(2)
C30 C31 C32 C33 -0.4(4)
F9 C32 C33 F10 0.5(4)
C31 C32 C33 F10 -178.9(2)
F9 C32 C33 C28 179.5(2)
C31 C32 C33 C28 0.2(4)
F10 C33 C28 C29 179.4(2)
C32 C33 C28 C29 0.4(4)
F10 C33 C28 B1 3.6(4)
C32 C33 C28 B1 -175.4(2)
C33 C28 C29 F6 179.8(2)
B1 C28 C29 F6 -4.1(3)
C33 C28 C29 C30 -0.9(4)
B1 C28 C29 C30 175.2(2)
F8 C31 C30 F7 -1.3(4)
C32 C31 C30 F7 179.0(2)
F8 C31 C30 C29 179.7(2)
C32 C31 C30 C29 0.0(4)
F6 C29 C30 F7 1.1(4)
C28 C29 C30 F7 -178.3(2)
F6 C29 C30 C31 -179.9(2)
C28 C29 C30 C31 0.7(4)
C21 C17 C16 C15 -49.1(4)
C18 C17 C16 C15 67.2(4)
C3 N1 C15 C16 -173.0(3)
C19 N1 C15 C16 -50.5(3)
C20 N1 C15 C16 65.5(3)
C17 C16 C15 N1 -14.5(4)
C21 C17 C18 C19 69.4(3)
C16 C17 C18 C19 -49.4(3)
C3 N1 C19 C18 -171.1(2)
C15 N1 C19 C18 68.3(3)
C20 N1 C19 C18 -49.5(3)
C17 C18 C19 N1 -16.1(4)
C2 C3 C4 C12 -0.9(4)
N1 C3 C4 C12 -178.7(2)
C3 C4 C12 C11 0.4(3)
C3 C4 C12 C13 -179.4(2)
C1 C11 C12 C4 0.4(3)
C10 C11 C12 C4 179.6(2)
C1 C11 C12 C13 -179.8(2)
C10 C11 C12 C13 -0.6(3)
C4 C12 C13 C5 -1.1(4)
C11 C12 C13 C5 179.2(2)
C4 C12 C13 C14 179.4(2)
C11 C12 C13 C14 -0.4(3)
C5 C13 C14 C8 2.7(3)
C12 C13 C14 C8 -177.7(2)
C5 C13 C14 C9 -177.5(2)
C12 C13 C14 C9 2.0(3)
O2 C10 C9 O1 1.5(3)
C11 C10 C9 O1 -177.6(2)
O2 C10 C9 C14 -178.9(2)
C11 C10 C9 C14 1.9(4)
B1 O1 C9 C10 -12.3(3)
B1 O1 C9 C14 168.2(2)
C8 C14 C9 C10 176.9(2)
C13 C14 C9 C10 -2.9(3)
C8 C14 C9 O1 -3.6(4)
C13 C14 C9 O1 176.6(2)
C9 C14 C8 C7 178.4(2)
C13 C14 C8 C7 -1.8(4)
C14 C8 C7 C6 -0.3(4)
C8 C7 C6 C5 1.4(4)
C7 C6 C5 C13 -0.4(4)
C14 C13 C5 C6 -1.6(4)
C12 C13 C5 C6 178.8(2)
F3 C25 C24 F2 -1.9(4)
C26 C25 C24 F2 178.0(2)
F3 C25 C24 C23 179.0(2)
C26 C25 C24 C23 -1.0(4)
C9 O1 B1 O2 17.4(2)
C9 O1 B1 C28 140.64(19)
C9 O1 B1 C22 -99.0(2)
C10 O2 B1 O1 -16.6(2)
C10 O2 B1 C28 -137.2(2)
C10 O2 B1 C22 102.2(2)
C33 C28 B1 O1 -126.2(2)
C29 C28 B1 O1 58.2(3)
C33 C28 B1 O2 -8.4(3)
C29 C28 B1 O2 175.9(2)
C33 C28 B1 C22 111.8(3)
C29 C28 B1 C22 -63.8(3)
F5 C27 C22 C23 180.0(2)
C26 C27 C22 C23 -0.8(3)
F5 C27 C22 B1 -0.2(4)
C26 C27 C22 B1 179.0(2)
O1 B1 C22 C27 0.1(3)
O2 B1 C22 C27 -114.6(3)
C28 B1 C22 C27 121.4(2)
O1 B1 C22 C23 180.0(2)
O2 B1 C22 C23 65.3(3)
C28 B1 C22 C23 -58.8(3)
F2 C24 C23 F1 1.5(3)
C25 C24 C23 F1 -179.4(2)
F2 C24 C23 C22 -178.0(2)
C25 C24 C23 C22 1.1(4)
C27 C22 C23 F1 -179.6(2)
B1 C22 C23 F1 0.5(3)
C27 C22 C23 C24 -0.1(3)
B1 C22 C23 C24 180.0(2)
C34 C35 C36 C37 37.3(3)
C34 O3 C37 C36 16.0(3)
C35 C36 C37 O3 -33.5(3)
C37 O3 C34 C35 8.5(3)
C36 C35 C34 O3 -29.0(3)
O4 C38 C39 C40 26.7(16)
C38 C39 C40 C41 -4.0(17)
C39 C40 C41 O4 -19.8(12)
C39 C38 O4 C41 -40.3(10)
C40 C41 O4 C38 37.3(7)
